data_1565675
loop_
_publ_author_name
'Mondal, Rakesh'
'Chakraborty, Gargi'
'van Vliet, Kaj M.'
'van Leest, Nicolaas P.'
'de Bruin, Bas'
'Paul, Nanda D.'

_publ_section_title
;
 Copper-catalyzed oxidative dehydrogenative functionalization of alkanes
 to allylic esters
;
_journal_name_full 'Inorganica Chimica Acta'
_journal_page_first 119190
_journal_paper_doi 10.1016/j.ica.2019.119190
_journal_volume 500
_journal_year 2020
_chemical_formula_moiety 'C22 H22 Cu N4'
_chemical_formula_sum 'C22 H22 Cu N4'
_chemical_formula_weight 405.99
_space_group_crystal_system monoclinic
_space_group_IT_number 14
_space_group_name_Hall '-P 2ybc'
_space_group_name_H-M_alt 'P 1 21/c 1'
_atom_sites_solution_hydrogens geom
_audit_creation_method SHELXL-2014/7
_cell_angle_alpha 90
_cell_angle_beta 100.123(7)
_cell_angle_gamma 90
_cell_formula_units_Z 8
_cell_length_a 14.320(4)
_cell_length_b 16.428(4)
_cell_length_c 16.311(4)
_cell_measurement_reflns_used 6192
_cell_measurement_temperature 293(2)
_cell_measurement_theta_max 26.318
_cell_measurement_theta_min 1.9
_cell_volume 3777.4(17)
_computing_structure_refinement 'SHELXL-2014/7 (Sheldrick, 2014)'
_diffrn_ambient_temperature 293(2)
_diffrn_measured_fraction_theta_full 0.999
_diffrn_measured_fraction_theta_max 0.996
_diffrn_measurement_device_type CCD
_diffrn_measurement_method 'omega and phi scans'
_diffrn_radiation_type MoK\a
_diffrn_radiation_wavelength 0.71073
_diffrn_reflns_av_R_equivalents 0.2063
_diffrn_reflns_av_unetI/netI 0.0632
_diffrn_reflns_Laue_measured_fraction_full 0.999
_diffrn_reflns_Laue_measured_fraction_max 0.996
_diffrn_reflns_limit_h_max 17
_diffrn_reflns_limit_h_min -17
_diffrn_reflns_limit_k_max 20
_diffrn_reflns_limit_k_min -20
_diffrn_reflns_limit_l_max 20
_diffrn_reflns_limit_l_min -20
_diffrn_reflns_number 90860
_diffrn_reflns_point_group_measured_fraction_full 0.999
_diffrn_reflns_point_group_measured_fraction_max 0.996
_diffrn_reflns_theta_full 25.242
_diffrn_reflns_theta_max 26.318
_diffrn_reflns_theta_min 2.424
_exptl_absorpt_coefficient_mu 1.170
_exptl_absorpt_correction_type multi-scan
_exptl_crystal_colour green
_exptl_crystal_density_diffrn 1.428
_exptl_crystal_description plate
_exptl_crystal_F_000 2537
_exptl_crystal_size_max 0.20
_exptl_crystal_size_mid 0.17
_exptl_crystal_size_min 0.07
_exptl_transmission_factor_max 0.921
_exptl_transmission_factor_min 0.791
_refine_diff_density_max 1.288
_refine_diff_density_min -1.009
_refine_diff_density_rms 0.087
_refine_ls_extinction_coef 0.0040(3)
_refine_ls_extinction_expression Fc^*^=kFc[1+0.001xFc^2^\l^3^/sin(2\q)]^-1/4^
_refine_ls_extinction_method 'SHELXL-2014/7 (Sheldrick 2014'
_refine_ls_goodness_of_fit_ref 1.680
_refine_ls_hydrogen_treatment constr
_refine_ls_matrix_type full
_refine_ls_number_parameters 496
_refine_ls_number_reflns 7653
_refine_ls_number_restraints 0
_refine_ls_restrained_S_all 1.680
_refine_ls_R_factor_all 0.0641
_refine_ls_R_factor_gt 0.0497
_refine_ls_shift/su_max 0.001
_refine_ls_shift/su_mean 0.000
_refine_ls_structure_factor_coef Fsqd
_refine_ls_weighting_details 'w=1/[\s^2^(Fo^2^)] where P=(Fo^2^+2Fc^2^)/3'
_refine_ls_weighting_scheme calc
_refine_ls_wR_factor_gt 0.1148
_refine_ls_wR_factor_ref 0.1202
_reflns_Friedel_coverage 0.000
_reflns_Friedel_fraction_full .
_reflns_Friedel_fraction_max .
_reflns_number_gt 6191
_reflns_number_total 7653
_reflns_threshold_expression 'I > 2\s(I)'
_cod_data_source_file ICA-2020-500-119190.cif
_cod_data_source_block Cu(MeTAA)_0m
_cod_original_cell_volume 3777.5(17)
_cod_original_sg_symbol_H-M 'P 21/c'
_cod_database_code 1565675
_shelx_shelxl_version_number 2014/7
_shelx_space_group_comment
;
The symmetry employed for this shelxl refinement is uniquely defined
by the following loop, which should always be used as a source of
symmetry information in preference to the above space-group names.
They are only intended as comments.
;
_shelx_estimated_absorpt_t_min 0.791
_shelx_estimated_absorpt_t_max 0.921

loop_
_space_group_symop_operation_xyz
'x, y, z'
'-x, y+1/2, -z+1/2'
'-x, -y, -z'
'x, -y-1/2, z-1/2'

loop_
_atom_site_label
_atom_site_type_symbol
_atom_site_fract_x
_atom_site_fract_y
_atom_site_fract_z
_atom_site_U_iso_or_equiv
_atom_site_adp_type
_atom_site_occupancy
_atom_site_site_symmetry_order
_atom_site_calc_flag
_atom_site_refinement_flags_posn
_atom_site_refinement_flags_adp
_atom_site_refinement_flags_occupancy
_atom_site_disorder_assembly
_atom_site_disorder_group
Cu01 Cu 0.79835(2) 0.49985(2) 0.37660(2) 0.03491(12) Uani 1 1 d . . . . .
Cu02 Cu 0.68173(2) 0.48255(2) 0.09184(2) 0.03537(12) Uani 1 1 d . . . . .
N003 N 0.88060(15) 0.42378(13) 0.44311(12) 0.0384(5) Uani 1 1 d . . . . .
N004 N 0.72473(15) 0.58414(13) 0.31358(12) 0.0370(5) Uani 1 1 d . . . . .
N005 N 0.86861(15) 0.47117(13) 0.29011(12) 0.0365(5) Uani 1 1 d . . . . .
N006 N 0.73190(17) 0.53313(13) 0.46437(12) 0.0416(5) Uani 1 1 d . . . . .
N007 N 0.71638(13) 0.37458(13) 0.13590(12) 0.0362(5) Uani 1 1 d . . . . .
N008 N 0.77332(16) 0.48478(13) 0.01741(13) 0.0381(5) Uani 1 1 d . . . . .
N009 N 0.58341(16) 0.47560(13) 0.15925(13) 0.0385(5) Uani 1 1 d . . . . .
N00A N 0.64327(15) 0.58666(13) 0.04226(12) 0.0389(5) Uani 1 1 d . . . . .
C00B C 0.90360(19) 0.43110(16) 0.52616(15) 0.0406(6) Uani 1 1 d . . . . .
C00C C 0.64405(19) 0.60247(15) 0.34823(15) 0.0398(6) Uani 1 1 d . . . . .
C00D C 0.71508(19) 0.62030(16) 0.00350(15) 0.0410(6) Uani 1 1 d . . . . .
C00E C 0.92569(17) 0.37224(15) 0.39294(15) 0.0376(6) Uani 1 1 d . . . . .
C00F C 0.60490(18) 0.41451(16) 0.22018(15) 0.0386(6) Uani 1 1 d . . . . .
C00G C 0.91810(17) 0.39801(16) 0.30929(15) 0.0382(6) Uani 1 1 d . . . . .
C00H C 0.5013(2) 0.51395(17) 0.13793(16) 0.0415(7) Uani 1 1 d . . . . .
C00I C 0.64808(19) 0.57390(15) 0.43127(15) 0.0408(6) Uani 1 1 d . . . . .
C00J C 0.75458(18) 0.62422(17) 0.25286(14) 0.0401(7) Uani 1 1 d . . . . .
C00K C 0.75482(17) 0.31973(16) 0.09299(17) 0.0404(6) Uani 1 1 d . . . . .
C00L C 0.79437(19) 0.34079(17) 0.02182(17) 0.0459(7) Uani 1 1 d . . . . .
H00L H 0.8181 0.2974 -0.0049 0.055 Uiso 1 1 calc R U . . .
C00M C 0.88222(19) 0.52365(17) 0.23136(15) 0.0396(6) Uani 1 1 d . . . . .
C00N C 0.78594(19) 0.56414(17) -0.01014(15) 0.0409(6) Uani 1 1 d . . . . .
C00O C 0.80278(18) 0.41660(17) -0.01352(16) 0.0420(6) Uani 1 1 d . . . . .
C00P C 0.5548(2) 0.61399(16) 0.03667(16) 0.0421(7) Uani 1 1 d . . . . .
C00Q C 0.67703(18) 0.35995(16) 0.20814(15) 0.0392(6) Uani 1 1 d . . . . .
C00R C 0.49030(19) 0.57861(17) 0.08058(16) 0.0442(7) Uani 1 1 d . . . . .
H00R H 0.4300 0.6015 0.0703 0.053 Uiso 1 1 calc R U . . .
C00S C 0.96731(19) 0.29735(16) 0.41587(17) 0.0475(7) Uani 1 1 d . . . . .
H00S H 0.9702 0.2787 0.4701 0.057 Uiso 1 1 calc R U . . .
C00T C 0.82859(19) 0.59498(17) 0.21510(15) 0.0432(7) Uani 1 1 d . . . . .
H00T H 0.8444 0.6277 0.1731 0.052 Uiso 1 1 calc R U . . .
C00U C 0.95139(19) 0.34655(18) 0.25283(17) 0.0473(7) Uani 1 1 d . . . . .
H00U H 0.9433 0.3614 0.1970 0.057 Uiso 1 1 calc R U . . .
C00V C 0.7721(2) 0.52845(17) 0.54458(16) 0.0483(7) Uani 1 1 d . . . . .
C00W C 0.5601(2) 0.63572(17) 0.30604(17) 0.0492(7) Uani 1 1 d . . . . .
H00W H 0.5568 0.6545 0.2518 0.059 Uiso 1 1 calc R U . . .
C00X C 0.8524(2) 0.48156(17) 0.57023(16) 0.0494(8) Uani 1 1 d . . . . .
H00X H 0.8761 0.4844 0.6270 0.059 Uiso 1 1 calc R U . . .
C00Y C 0.7092(2) 0.30266(17) 0.26941(17) 0.0491(7) Uani 1 1 d . . . . .
H00Y H 0.7583 0.2676 0.2629 0.059 Uiso 1 1 calc R U . . .
C00Z C 0.5666(2) 0.57895(17) 0.46629(17) 0.0509(7) Uani 1 1 d . . . . .
H00Z H 0.5678 0.5594 0.5200 0.061 Uiso 1 1 calc R U . . .
C010 C 0.5672(2) 0.41039(19) 0.29284(16) 0.0526(8) Uani 1 1 d . . . . .
H010 H 0.5214 0.4478 0.3022 0.063 Uiso 1 1 calc R U . . .
C011 C 0.7263(2) 0.70202(18) -0.01568(17) 0.0538(8) Uani 1 1 d . . . . .
H011 H 0.6817 0.7400 -0.0053 0.065 Uiso 1 1 calc R U . . .
C012 C 0.7559(2) 0.22981(17) 0.11118(19) 0.0575(8) Uani 1 1 d . . . . .
H01A H 0.8107 0.2168 0.1519 0.086 Uiso 1 1 calc R U . . .
H01B H 0.7579 0.2000 0.0609 0.086 Uiso 1 1 calc R U . . .
H9 H 0.6996 0.2154 0.1323 0.086 Uiso 1 1 calc R U . . .
C013 C 0.9884(2) 0.38861(19) 0.57541(16) 0.0546(8) Uani 1 1 d . . . . .
H01D H 0.9720 0.3333 0.5856 0.082 Uiso 1 1 calc R U . . .
H01E H 1.0076 0.4162 0.6275 0.082 Uiso 1 1 calc R U . . .
H01F H 1.0396 0.3893 0.5445 0.082 Uiso 1 1 calc R U . . .
C014 C 0.5167(2) 0.68296(18) -0.01987(18) 0.0585(8) Uani 1 1 d . . . . .
H01G H 0.5360 0.7338 0.0068 0.088 Uiso 1 1 calc R U . . .
H01H H 0.4487 0.6802 -0.0317 0.088 Uiso 1 1 calc R U . . .
H01I H 0.5411 0.6790 -0.0709 0.088 Uiso 1 1 calc R U . . .
C015 C 0.9960(2) 0.2742(2) 0.27796(19) 0.0580(8) Uani 1 1 d . . . . .
H015 H 1.0203 0.2418 0.2399 0.070 Uiso 1 1 calc R U . . .
C016 C 0.8637(2) 0.5921(2) -0.04128(16) 0.0543(8) Uani 1 1 d . . . . .
H016 H 0.9117 0.5559 -0.0482 0.065 Uiso 1 1 calc R U . . .
C017 C 0.7155(2) 0.70709(17) 0.22294(17) 0.0563(8) Uani 1 1 d . . . . .
H01J H 0.6667 0.7004 0.1749 0.084 Uiso 1 1 calc R U . . .
H01K H 0.7656 0.7399 0.2085 0.084 Uiso 1 1 calc R U . . .
H01L H 0.6895 0.7333 0.2665 0.084 Uiso 1 1 calc R U . . .
C018 C 0.5975(2) 0.3508(2) 0.35153(18) 0.0650(9) Uani 1 1 d . . . . .
H018 H 0.5699 0.3466 0.3989 0.078 Uiso 1 1 calc R U . . .
C019 C 1.0043(2) 0.25025(19) 0.35955(19) 0.0578(8) Uani 1 1 d . . . . .
H019 H 1.0352 0.2018 0.3769 0.069 Uiso 1 1 calc R U . . .
C01A C 0.4143(2) 0.4885(2) 0.17104(18) 0.0533(8) Uani 1 1 d . . . . .
H01M H 0.4158 0.4308 0.1802 0.080 Uiso 1 1 calc R U . . .
H01N H 0.3588 0.5024 0.1314 0.080 Uiso 1 1 calc R U . . .
H01O H 0.4127 0.5161 0.2227 0.080 Uiso 1 1 calc R U . . .
C01B C 0.4818(2) 0.64108(19) 0.34380(19) 0.0591(8) Uani 1 1 d . . . . .
H01P H 0.4264 0.6646 0.3152 0.071 Uiso 1 1 calc R U . . .
C01C C 0.4840(2) 0.61225(19) 0.42322(19) 0.0608(8) Uani 1 1 d . . . . .
H01Q H 0.4302 0.6152 0.4477 0.073 Uiso 1 1 calc R U . . .
C01D C 0.8036(3) 0.7272(2) -0.05020(18) 0.0654(9) Uani 1 1 d . . . . .
H01R H 0.8089 0.7814 -0.0651 0.078 Uiso 1 1 calc R U . . .
C01E C 0.6684(2) 0.2977(2) 0.33989(18) 0.0628(9) Uani 1 1 d . . . . .
H01S H 0.6890 0.2581 0.3798 0.075 Uiso 1 1 calc R U . . .
C01F C 0.8711(2) 0.6729(2) -0.06227(18) 0.0643(9) Uani 1 1 d . . . . .
H01T H 0.9229 0.6903 -0.0849 0.077 Uiso 1 1 calc R U . . .
C01G C 0.9606(2) 0.5132(2) 0.1815(2) 0.0644(9) Uani 1 1 d . . . . .
H01U H 1.0122 0.4838 0.2140 0.097 Uiso 1 1 calc R U . . .
H01V H 0.9825 0.5657 0.1674 0.097 Uiso 1 1 calc R U . . .
H01W H 0.9371 0.4835 0.1315 0.097 Uiso 1 1 calc R U . . .
C01H C 0.8422(2) 0.4161(2) -0.0937(2) 0.0658(9) Uani 1 1 d . . . . .
H4 H 0.8157 0.4606 -0.1282 0.099 Uiso 1 1 calc R U . . .
H2 H 0.8260 0.3657 -0.1225 0.099 Uiso 1 1 calc R U . . .
H6 H 0.9099 0.4215 -0.0813 0.099 Uiso 1 1 calc R U . . .
C01I C 0.7355(3) 0.5777(2) 0.60970(18) 0.0809(12) Uani 1 1 d . . . . .
H3 H 0.7051 0.6260 0.5847 0.121 Uiso 1 1 calc R U . . .
H1 H 0.7874 0.5927 0.6527 0.121 Uiso 1 1 calc R U . . .
H5 H 0.6906 0.5460 0.6333 0.121 Uiso 1 1 calc R U . . .

loop_
_atom_site_aniso_label
_atom_site_aniso_U_11
_atom_site_aniso_U_22
_atom_site_aniso_U_33
_atom_site_aniso_U_23
_atom_site_aniso_U_13
_atom_site_aniso_U_12
Cu01 0.0399(2) 0.03041(19) 0.0353(2) 0.00050(12) 0.00892(14) -0.00274(13)
Cu02 0.0345(2) 0.03165(19) 0.0413(2) 0.00033(13) 0.01031(14) 0.00105(13)
N003 0.0441(14) 0.0293(11) 0.0418(12) 0.0007(9) 0.0072(9) -0.0052(10)
N004 0.0430(14) 0.0323(12) 0.0361(11) -0.0017(9) 0.0078(9) -0.0017(10)
N005 0.0357(13) 0.0393(13) 0.0344(11) -0.0023(9) 0.0057(9) -0.0038(10)
N006 0.0581(16) 0.0323(12) 0.0364(12) -0.0020(9) 0.0141(10) 0.0009(11)
N007 0.0315(13) 0.0339(12) 0.0438(12) 0.0021(9) 0.0080(9) -0.0025(9)
N008 0.0377(14) 0.0364(12) 0.0416(13) 0.0003(9) 0.0105(9) -0.0026(10)
N009 0.0381(14) 0.0363(12) 0.0419(12) -0.0036(10) 0.0087(9) -0.0007(10)
N00A 0.0421(14) 0.0346(12) 0.0394(12) -0.0037(9) 0.0051(9) -0.0011(10)
C00B 0.0509(18) 0.0309(14) 0.0388(14) 0.0040(11) 0.0047(11) -0.0105(12)
C00C 0.0484(18) 0.0285(13) 0.0435(15) -0.0056(11) 0.0112(12) -0.0002(12)
C00D 0.0463(17) 0.0381(15) 0.0364(14) 0.0000(11) 0.0012(11) -0.0061(13)
C00E 0.0339(15) 0.0331(14) 0.0455(15) -0.0019(11) 0.0059(11) -0.0078(11)
C00F 0.0370(16) 0.0369(15) 0.0420(14) -0.0045(11) 0.0068(11) -0.0081(12)
C00G 0.0302(15) 0.0388(15) 0.0447(15) -0.0044(11) 0.0044(10) -0.0082(12)
C00H 0.0375(18) 0.0448(16) 0.0412(15) -0.0178(12) 0.0039(11) 0.0012(12)
C00I 0.0550(19) 0.0271(13) 0.0428(15) -0.0067(11) 0.0151(12) -0.0003(12)
C00J 0.0474(18) 0.0350(15) 0.0356(14) 0.0024(11) 0.0007(11) -0.0068(12)
C00K 0.0270(15) 0.0329(14) 0.0607(16) -0.0027(12) 0.0060(11) -0.0031(11)
C00L 0.0402(17) 0.0374(15) 0.0632(18) -0.0122(13) 0.0179(12) -0.0004(13)
C00M 0.0328(16) 0.0494(17) 0.0367(15) 0.0028(12) 0.0065(10) -0.0066(13)
C00N 0.0425(17) 0.0421(15) 0.0360(14) 0.0015(11) 0.0009(11) -0.0083(13)
C00O 0.0299(16) 0.0487(17) 0.0494(16) -0.0045(13) 0.0127(11) 0.0001(12)
C00P 0.0437(18) 0.0330(14) 0.0454(15) -0.0093(12) -0.0039(12) 0.0029(12)
C00Q 0.0334(16) 0.0356(15) 0.0477(15) 0.0002(11) 0.0047(11) -0.0100(12)
C00R 0.0362(17) 0.0406(16) 0.0533(16) -0.0120(13) 0.0005(12) 0.0110(13)
C00S 0.0523(19) 0.0362(15) 0.0539(16) 0.0014(12) 0.0095(13) -0.0007(13)
C00T 0.0443(18) 0.0467(17) 0.0386(14) 0.0109(12) 0.0076(11) -0.0081(13)
C00U 0.0422(18) 0.0528(18) 0.0483(16) -0.0071(13) 0.0116(12) -0.0020(14)
C00V 0.074(2) 0.0340(15) 0.0377(15) -0.0044(12) 0.0127(13) 0.0004(14)
C00W 0.052(2) 0.0426(17) 0.0526(17) -0.0075(13) 0.0076(13) 0.0094(14)
C00X 0.073(2) 0.0411(16) 0.0309(15) 0.0007(11) 0.0007(13) -0.0025(15)
C00Y 0.0451(18) 0.0444(17) 0.0567(18) 0.0110(14) 0.0054(13) -0.0044(14)
C00Z 0.068(2) 0.0395(16) 0.0517(17) -0.0029(13) 0.0279(14) 0.0036(15)
C010 0.057(2) 0.058(2) 0.0451(16) -0.0023(14) 0.0156(13) -0.0018(15)
C011 0.065(2) 0.0389(16) 0.0549(17) 0.0040(13) 0.0024(14) -0.0080(15)
C012 0.061(2) 0.0365(16) 0.080(2) -0.0006(15) 0.0265(15) -0.0028(14)
C013 0.056(2) 0.0536(19) 0.0502(16) -0.0009(14) -0.0014(13) -0.0039(16)
C014 0.055(2) 0.0448(17) 0.0706(19) 0.0047(15) -0.0020(15) 0.0060(15)
C015 0.050(2) 0.058(2) 0.068(2) -0.0200(16) 0.0177(14) 0.0021(15)
C016 0.053(2) 0.057(2) 0.0548(18) -0.0029(14) 0.0142(14) -0.0149(15)
C017 0.072(2) 0.0399(17) 0.0578(18) 0.0105(13) 0.0127(14) -0.0007(16)
C018 0.078(3) 0.071(2) 0.0491(18) 0.0067(16) 0.0193(15) -0.010(2)
C019 0.059(2) 0.0407(17) 0.074(2) -0.0025(15) 0.0140(15) 0.0063(15)
C01A 0.0347(19) 0.070(2) 0.0563(19) -0.0124(15) 0.0104(13) 0.0005(14)
C01B 0.056(2) 0.056(2) 0.066(2) -0.0134(16) 0.0116(15) 0.0192(16)
C01C 0.060(2) 0.0541(19) 0.075(2) -0.0114(17) 0.0326(16) 0.0095(17)
C01D 0.080(3) 0.047(2) 0.066(2) 0.0158(16) 0.0044(17) -0.0213(18)
C01E 0.070(2) 0.062(2) 0.0543(19) 0.0177(16) 0.0043(15) -0.0046(18)
C01F 0.065(2) 0.066(2) 0.063(2) 0.0087(17) 0.0141(16) -0.0276(19)
C01G 0.052(2) 0.082(2) 0.066(2) 0.0246(17) 0.0285(15) 0.0041(17)
C01H 0.072(2) 0.059(2) 0.077(2) -0.0106(17) 0.0432(16) -0.0061(18)
C01I 0.124(3) 0.069(2) 0.0489(19) -0.0139(17) 0.0142(18) 0.033(2)

loop_
_atom_type_symbol
_atom_type_description
_atom_type_scat_dispersion_real
_atom_type_scat_dispersion_imag
_atom_type_scat_source
C C 0.0033 0.0016 'International Tables Vol C Tables 4.2.6.8 and 6.1.1.4'
H H 0.0000 0.0000 'International Tables Vol C Tables 4.2.6.8 and 6.1.1.4'
N N 0.0061 0.0033 'International Tables Vol C Tables 4.2.6.8 and 6.1.1.4'
Cu Cu 0.3201 1.2651 'International Tables Vol C Tables 4.2.6.8 and 6.1.1.4'

loop_
_geom_angle_atom_site_label_1
_geom_angle_atom_site_label_2
_geom_angle_atom_site_label_3
_geom_angle
_geom_angle_site_symmetry_1
_geom_angle_site_symmetry_3
N003 Cu01 N006 95.67(9) . .
N003 Cu01 N004 174.48(8) . .
N006 Cu01 N004 84.10(9) . .
N003 Cu01 N005 84.67(9) . .
N006 Cu01 N005 177.23(9) . .
N004 Cu01 N005 95.29(9) . .
N009 Cu02 N00A 96.19(9) . .
N009 Cu02 N008 175.37(9) . .
N00A Cu02 N008 84.00(9) . .
N009 Cu02 N007 84.27(9) . .
N00A Cu02 N007 176.61(8) . .
N008 Cu02 N007 95.28(9) . .
C00B N003 C00E 125.7(2) . .
C00B N003 Cu01 122.01(18) . .
C00E N003 Cu01 111.18(16) . .
C00J N004 C00C 126.3(2) . .
C00J N004 Cu01 122.67(19) . .
C00C N004 Cu01 110.57(16) . .
C00M N005 C00G 125.8(2) . .
C00M N005 Cu01 122.03(19) . .
C00G N005 Cu01 110.74(17) . .
C00V N006 C00I 126.8(2) . .
C00V N006 Cu01 121.8(2) . .
C00I N006 Cu01 110.54(15) . .
C00K N007 C00Q 126.2(2) . .
C00K N007 Cu02 122.00(17) . .
C00Q N007 Cu02 110.48(17) . .
C00O N008 C00N 126.6(2) . .
C00O N008 Cu02 121.16(18) . .
C00N N008 Cu02 110.99(18) . .
C00H N009 C00F 126.7(2) . .
C00H N009 Cu02 121.54(19) . .
C00F N009 Cu02 110.64(17) . .
C00P N00A C00D 126.6(2) . .
C00P N00A Cu02 121.68(19) . .
C00D N00A Cu02 110.97(17) . .
N003 C00B C00X 121.2(2) . .
N003 C00B C013 122.0(3) . .
C00X C00B C013 116.8(2) . .
C00W C00C N004 125.9(2) . .
C00W C00C C00I 119.2(3) . .
N004 C00C C00I 114.4(2) . .
C011 C00D N00A 126.8(3) . .
C011 C00D C00N 118.5(3) . .
N00A C00D C00N 114.4(2) . .
C00S C00E N003 126.4(2) . .
C00S C00E C00G 118.8(2) . .
N003 C00E C00G 114.5(2) . .
C010 C00F N009 124.6(3) . .
C010 C00F C00Q 119.6(2) . .
N009 C00F C00Q 115.5(2) . .
C00U C00G N005 126.2(2) . .
C00U C00G C00E 118.6(3) . .
N005 C00G C00E 115.0(2) . .
N009 C00H C00R 121.6(3) . .
N009 C00H C01A 121.8(3) . .
C00R C00H C01A 116.5(3) . .
C00Z C00I N006 126.6(2) . .
C00Z C00I C00C 118.3(2) . .
N006 C00I C00C 114.4(2) . .
N004 C00J C00T 121.9(2) . .
N004 C00J C017 122.5(3) . .
C00T C00J C017 115.5(2) . .
N007 C00K C00L 122.0(2) . .
N007 C00K C012 123.8(3) . .
C00L C00K C012 114.1(2) . .
C00O C00L C00K 129.4(3) . .
C00O C00L H00L 115.3 . .
C00K C00L H00L 115.3 . .
N005 C00M C00T 122.3(3) . .
N005 C00M C01G 122.2(3) . .
C00T C00M C01G 115.4(2) . .
C016 C00N N008 125.8(3) . .
C016 C00N C00D 119.2(3) . .
N008 C00N C00D 114.8(2) . .
N008 C00O C00L 122.9(3) . .
N008 C00O C01H 121.7(3) . .
C00L C00O C01H 115.3(3) . .
N00A C00P C00R 122.2(2) . .
N00A C00P C014 122.3(3) . .
C00R C00P C014 115.4(3) . .
C00Y C00Q C00F 119.3(3) . .
C00Y C00Q N007 125.7(3) . .
C00F C00Q N007 114.7(2) . .
C00P C00R C00H 130.6(3) . .
C00P C00R H00R 114.7 . .
C00H C00R H00R 114.7 . .
C019 C00S C00E 121.0(3) . .
C019 C00S H00S 119.5 . .
C00E C00S H00S 119.5 . .
C00J C00T C00M 129.5(3) . .
C00J C00T H00T 115.3 . .
C00M C00T H00T 115.3 . .
C015 C00U C00G 121.4(3) . .
C015 C00U H00U 119.3 . .
C00G C00U H00U 119.3 . .
N006 C00V C00X 121.3(3) . .
N006 C00V C01I 121.2(3) . .
C00X C00V C01I 117.4(2) . .
C01B C00W C00C 120.5(3) . .
C01B C00W H00W 119.8 . .
C00C C00W H00W 119.8 . .
C00B C00X C00V 131.4(2) . .
C00B C00X H00X 114.3 . .
C00V C00X H00X 114.3 . .
C01E C00Y C00Q 120.2(3) . .
C01E C00Y H00Y 119.9 . .
C00Q C00Y H00Y 119.9 . .
C01C C00Z C00I 121.4(3) . .
C01C C00Z H00Z 119.3 . .
C00I C00Z H00Z 119.3 . .
C018 C010 C00F 120.2(3) . .
C018 C010 H010 119.9 . .
C00F C010 H010 119.9 . .
C01D C011 C00D 120.5(3) . .
C01D C011 H011 119.7 . .
C00D C011 H011 119.7 . .
C00K C012 H01A 109.5 . .
C00K C012 H01B 109.5 . .
H01A C012 H01B 109.5 . .
C00K C012 H9 109.5 . .
H01A C012 H9 109.5 . .
H01B C012 H9 109.5 . .
C00B C013 H01D 109.5 . .
C00B C013 H01E 109.5 . .
H01D C013 H01E 109.5 . .
C00B C013 H01F 109.5 . .
H01D C013 H01F 109.5 . .
H01E C013 H01F 109.5 . .
C00P C014 H01G 109.5 . .
C00P C014 H01H 109.5 . .
H01G C014 H01H 109.5 . .
C00P C014 H01I 109.5 . .
H01G C014 H01I 109.5 . .
H01H C014 H01I 109.5 . .
C019 C015 C00U 119.5(3) . .
C019 C015 H015 120.3 . .
C00U C015 H015 120.3 . .
C01F C016 C00N 120.8(3) . .
C01F C016 H016 119.6 . .
C00N C016 H016 119.6 . .
C00J C017 H01J 109.5 . .
C00J C017 H01K 109.5 . .
H01J C017 H01K 109.5 . .
C00J C017 H01L 109.5 . .
H01J C017 H01L 109.5 . .
H01K C017 H01L 109.5 . .
C01E C018 C010 120.1(3) . .
C01E C018 H018 119.9 . .
C010 C018 H018 119.9 . .
C015 C019 C00S 120.5(3) . .
C015 C019 H019 119.7 . .
C00S C019 H019 119.7 . .
C00H C01A H01M 109.5 . .
C00H C01A H01N 109.5 . .
H01M C01A H01N 109.5 . .
C00H C01A H01O 109.5 . .
H01M C01A H01O 109.5 . .
H01N C01A H01O 109.5 . .
C00W C01B C01C 121.0(3) . .
C00W C01B H01P 119.5 . .
C01C C01B H01P 119.5 . .
C00Z C01C C01B 119.6(3) . .
C00Z C01C H01Q 120.2 . .
C01B C01C H01Q 120.2 . .
C01F C01D C011 120.2(3) . .
C01F C01D H01R 119.9 . .
C011 C01D H01R 119.9 . .
C018 C01E C00Y 120.5(3) . .
C018 C01E H01S 119.8 . .
C00Y C01E H01S 119.8 . .
C01D C01F C016 120.6(3) . .
C01D C01F H01T 119.7 . .
C016 C01F H01T 119.7 . .
C00M C01G H01U 109.5 . .
C00M C01G H01V 109.5 . .
H01U C01G H01V 109.5 . .
C00M C01G H01W 109.5 . .
H01U C01G H01W 109.5 . .
H01V C01G H01W 109.5 . .
C00O C01H H4 109.5 . .
C00O C01H H2 109.5 . .
H4 C01H H2 109.5 . .
C00O C01H H6 109.5 . .
H4 C01H H6 109.5 . .
H2 C01H H6 109.5 . .
C00V C01I H3 109.5 . .
C00V C01I H1 109.5 . .
H3 C01I H1 109.5 . .
C00V C01I H5 109.5 . .
H3 C01I H5 109.5 . .
H1 C01I H5 109.5 . .

loop_
_geom_bond_atom_site_label_1
_geom_bond_atom_site_label_2
_geom_bond_distance
_geom_bond_site_symmetry_2
Cu01 N003 1.917(2) .
Cu01 N006 1.932(2) .
Cu01 N004 1.925(2) .
Cu01 N005 1.930(2) .
Cu02 N009 1.936(2) .
Cu02 N00A 1.930(2) .
Cu02 N008 1.938(2) .
Cu02 N007 1.945(2) .
N003 C00B 1.342(3) .
N003 C00E 1.410(3) .
N004 C00J 1.321(3) .
N004 C00C 1.405(3) .
N005 C00M 1.329(3) .
N005 C00G 1.402(3) .
N006 C00V 1.336(3) .
N006 C00I 1.398(3) .
N007 C00K 1.319(3) .
N007 C00Q 1.413(3) .
N008 C00O 1.327(3) .
N008 C00N 1.401(3) .
N009 C00H 1.325(4) .
N009 C00F 1.408(3) .
N00A C00P 1.333(3) .
N00A C00D 1.411(3) .
C00B C00X 1.388(4) .
C00B C013 1.504(4) .
C00C C00W 1.388(4) .
C00C C00I 1.425(3) .
C00D C011 1.394(4) .
C00D C00N 1.418(4) .
C00E C00S 1.389(3) .
C00E C00G 1.414(3) .
C00F C010 1.388(4) .
C00F C00Q 1.407(4) .
C00G C00U 1.394(4) .
C00H C00R 1.406(4) .
C00H C01A 1.502(4) .
C00I C00Z 1.389(4) .
C00J C00T 1.401(4) .
C00J C017 1.519(4) .
C00K C00L 1.421(4) .
C00K C012 1.506(4) .
C00L C00O 1.386(4) .
C00L H00L 0.9300 .
C00M C00T 1.401(4) .
C00M C01G 1.507(4) .
C00N C016 1.381(4) .
C00O C01H 1.513(4) .
C00P C00R 1.391(4) .
C00P C014 1.501(4) .
C00Q C00Y 1.391(3) .
C00R H00R 0.9300 .
C00S C019 1.377(4) .
C00S H00S 0.9300 .
C00T H00T 0.9300 .
C00U C015 1.378(4) .
C00U H00U 0.9300 .
C00V C00X 1.386(4) .
C00V C01I 1.501(4) .
C00W C01B 1.374(4) .
C00W H00W 0.9300 .
C00X H00X 0.9300 .
C00Y C01E 1.380(4) .
C00Y H00Y 0.9300 .
C00Z C01C 1.378(4) .
C00Z H00Z 0.9300 .
C010 C018 1.385(4) .
C010 H010 0.9300 .
C011 C01D 1.390(4) .
C011 H011 0.9300 .
C012 H01A 0.9600 .
C012 H01B 0.9600 .
C012 H9 0.9600 .
C013 H01D 0.9600 .
C013 H01E 0.9600 .
C013 H01F 0.9600 .
C014 H01G 0.9600 .
C014 H01H 0.9600 .
C014 H01I 0.9600 .
C015 C019 1.373(4) .
C015 H015 0.9300 .
C016 C01F 1.381(5) .
C016 H016 0.9300 .
C017 H01J 0.9600 .
C017 H01K 0.9600 .
C017 H01L 0.9600 .
C018 C01E 1.377(4) .
C018 H018 0.9300 .
C019 H019 0.9300 .
C01A H01M 0.9600 .
C01A H01N 0.9600 .
C01A H01O 0.9600 .
C01B C01C 1.374(4) .
C01B H01P 0.9300 .
C01C H01Q 0.9300 .
C01D C01F 1.354(5) .
C01D H01R 0.9300 .
C01E H01S 0.9300 .
C01F H01T 0.9300 .
C01G H01U 0.9600 .
C01G H01V 0.9600 .
C01G H01W 0.9600 .
C01H H4 0.9600 .
C01H H2 0.9600 .
C01H H6 0.9600 .
C01I H3 0.9600 .
C01I H1 0.9600 .
C01I H5 0.9600 .
